data_4127326
loop_
_publ_author_name
'Reiers\/olmoen, Ann Christin'
'Cs\'ok\'as, D\'aniel'
'P\'apai, Imre'
'Fiksdahl, Anne'
'Erd\'elyi, M\'at\'e'

_publ_section_title
;
 Mechanism of Au(III)-Mediated Alkoxycyclization of a 1,6-Enyne.
;
_journal_name_full 'Journal of the American Chemical Society'
_journal_paper_doi 10.1021/jacs.9b09108
_journal_year 2019
_chemical_absolute_configuration unk
_chemical_formula_moiety 'C12 H16 Au Br2 N3 O4'
_chemical_formula_sum 'C12 H16 Au Br2 N3 O4'
_chemical_formula_weight 623.06
_space_group_crystal_system monoclinic
_space_group_IT_number 4
_space_group_name_Hall 'P 2yb'
_space_group_name_H-M_alt 'P 1 21 1'
_symmetry_space_group_name_Hall 'P 2yb'
_symmetry_space_group_name_H-M 'P 1 21 1'
_atom_sites_solution_hydrogens geom
_atom_sites_solution_primary dual
_audit_creation_date 2019-03-07
_audit_creation_method
;
Olex2 1.2
(compiled 2018.05.29 svn.r3508 for OlexSys, GUI svn.r5506)
;
_audit_update_record
;
2019-07-05 deposited with the CCDC.    2019-07-16 downloaded from the CCDC.
;
_cell_angle_alpha 90
_cell_angle_beta 111.987(2)
_cell_angle_gamma 90
_cell_formula_units_Z 2
_cell_length_a 8.7138(8)
_cell_length_b 9.4502(9)
_cell_length_c 10.8207(10)
_cell_measurement_reflns_used 5302
_cell_measurement_temperature 100(2)
_cell_measurement_theta_max 25.17
_cell_measurement_theta_min 2.52
_cell_volume 826.25(13)
_computing_cell_refinement 'SAINT V8.38A (Sheldrick, 2016)'
_computing_data_reduction 'SAINT V8.38A (Sheldrick, 2016)'
_computing_molecular_graphics 'Olex2 (Dolomanov et al., 2009)'
_computing_publication_material 'Olex2 (Dolomanov et al., 2009)'
_computing_structure_refinement 'ShelXL (Sheldrick, 2015)'
_computing_structure_solution 'ShelXT (Sheldrick, 2015)'
_diffrn_ambient_temperature 100.04
_diffrn_detector 'Bruker Photon 100 area detector'
_diffrn_detector_area_resol_mean 10.42
_diffrn_detector_type 'CMOS area detector'
_diffrn_measured_fraction_theta_full 0.998
_diffrn_measured_fraction_theta_max 0.998
_diffrn_measurement_device 'three-circle diffractometer'
_diffrn_measurement_device_type 'Bruker APEX-II CCD'
_diffrn_measurement_method '\f and \w scans'
_diffrn_radiation_monochromator 'mirror optics'
_diffrn_radiation_probe x-ray
_diffrn_radiation_type MoK\a
_diffrn_radiation_wavelength 0.71073
_diffrn_reflns_av_R_equivalents 0.0448
_diffrn_reflns_av_unetI/netI 0.0598
_diffrn_reflns_Laue_measured_fraction_full 0.998
_diffrn_reflns_Laue_measured_fraction_max 0.998
_diffrn_reflns_limit_h_max 10
_diffrn_reflns_limit_h_min -10
_diffrn_reflns_limit_k_max 11
_diffrn_reflns_limit_k_min -11
_diffrn_reflns_limit_l_max 12
_diffrn_reflns_limit_l_min -12
_diffrn_reflns_number 8518
_diffrn_reflns_point_group_measured_fraction_full 0.991
_diffrn_reflns_point_group_measured_fraction_max 0.991
_diffrn_reflns_theta_full 25.213
_diffrn_reflns_theta_max 25.213
_diffrn_reflns_theta_min 2.030
_diffrn_source 'microfocus sealed X-ray tube'
_diffrn_source_type 'Incoatec I\ms'
_diffrn_standards_number 0
_exptl_absorpt_coefficient_mu 13.755
_exptl_absorpt_correction_T_max 0.7452
_exptl_absorpt_correction_T_min 0.4698
_exptl_absorpt_correction_type multi-scan
_exptl_absorpt_process_details
;
SADABS-2016/2 (Bruker,2016/2) was used for absorption correction.
wR2(int) was 0.1438 before and 0.0690 after correction.
The Ratio of minimum to maximum transmission is 0.6304.
The \l/2 correction factor is Not present.
;
_exptl_crystal_colour gold
_exptl_crystal_density_diffrn 2.442
_exptl_crystal_description plate
_exptl_crystal_F_000 549
_exptl_crystal_size_max 0.12
_exptl_crystal_size_mid 0.04
_exptl_crystal_size_min 0.02
_refine_diff_density_max 0.981
_refine_diff_density_min -0.721
_refine_diff_density_rms 0.136
_refine_ls_abs_structure_details
;
 Flack x determined using 1159 quotients [(I+)-(I-)]/[(I+)+(I-)]
 (Parsons, Flack and Wagner, Acta Cryst. B69 (2013) 249-259).
;
_refine_ls_abs_structure_Flack 0.011(9)
_refine_ls_extinction_method none
_refine_ls_goodness_of_fit_ref 0.886
_refine_ls_hydrogen_treatment constr
_refine_ls_matrix_type full
_refine_ls_number_parameters 202
_refine_ls_number_reflns 2966
_refine_ls_number_restraints 1
_refine_ls_restrained_S_all 0.886
_refine_ls_R_factor_all 0.0304
_refine_ls_R_factor_gt 0.0246
_refine_ls_shift/su_max 0.000
_refine_ls_shift/su_mean 0.000
_refine_ls_structure_factor_coef Fsqd
_refine_ls_weighting_details 'w=1/[\s^2^(Fo^2^)] where P=(Fo^2^+2Fc^2^)/3'
_refine_ls_weighting_scheme calc
_refine_ls_wR_factor_gt 0.0450
_refine_ls_wR_factor_ref 0.0465
_reflns_Friedel_coverage 0.863
_reflns_Friedel_fraction_full 0.984
_reflns_Friedel_fraction_max 0.984
_reflns_number_gt 2734
_reflns_number_total 2966
_reflns_threshold_expression 'I > 2\s(I)'
_cod_data_source_file ja9b09108_si_003.cif
_cod_data_source_block test2
_cod_database_code 4127326
_shelx_shelxl_version_number 2017/1
_shelx_space_group_comment
;
The symmetry employed for this shelxl refinement is uniquely defined
by the following loop, which should always be used as a source of
symmetry information in preference to the above space-group names.
They are only intended as comments.
;
_shelx_estimated_absorpt_t_max 0.770
_shelx_estimated_absorpt_t_min 0.289
_olex2_refinement_description
;
1. Fixed Uiso
 At 1.2 times of:
  All C(H) groups, All C(H,H) groups
 At 1.5 times of:
  All C(H,H,H) groups
2.a Ternary CH refined with riding coordinates:
 C7(H7)
2.b Secondary CH2 refined with riding coordinates:
 C8(H8A,H8B)
2.c Aromatic/amide H refined with riding coordinates:
 C4(H4), C5(H5), C3(H3), C2(H2)
2.d Idealised Me refined as rotating group:
 C11(H11A,H11B,H11C), C10(H10A,H10B,H10C), C12(H12A,H12B,H12C)
;
_olex2_submission_original_sample_id ACR11_024_100K
_olex2_submission_special_instructions 'No special instructions were received'

loop_
_space_group_symop_operation_xyz
'x, y, z'
'-x, y+1/2, -z'

loop_
_atom_site_label
_atom_site_type_symbol
_atom_site_fract_x
_atom_site_fract_y
_atom_site_fract_z
_atom_site_U_iso_or_equiv
_atom_site_adp_type
_atom_site_occupancy
_atom_site_site_symmetry_order
_atom_site_calc_flag
_atom_site_refinement_flags_posn
Au1 Au -0.29504(4) -0.42621(3) -0.81015(3) 0.01352(10) Uani 1 1 d .
O4 O -0.8359(10) -0.2434(9) -0.6140(8) 0.028(2) Uani 1 1 d .
O2 O -0.6464(8) -0.3311(7) -0.6844(6) 0.0190(16) Uani 1 1 d .
Br2 Br -0.33824(16) -0.64304(12) -0.71414(12) 0.0227(3) Uani 1 1 d .
O3 O -0.9043(9) -0.3292(8) -0.8113(7) 0.035(2) Uani 1 1 d .
O1 O -0.4034(9) -0.0605(7) -0.6608(6) 0.0220(17) Uani 1 1 d .
N3 N -0.8081(11) -0.2976(9) -0.7036(9) 0.020(2) Uani 1 1 d .
C11 C -0.1727(15) -0.1549(11) -0.3937(12) 0.025(3) Uani 1 1 d .
H11A H -0.074767 -0.144615 -0.311470 0.037 Uiso 1 1 calc GR
H11B H -0.267547 -0.108826 -0.382771 0.037 Uiso 1 1 calc GR
H11C H -0.151573 -0.110656 -0.467684 0.037 Uiso 1 1 calc GR
Br1 Br -0.23804(15) -0.56838(12) -0.97447(11) 0.0224(3) Uani 1 1 d .
C6 C -0.3582(14) -0.1558(11) -0.7152(11) 0.016(3) Uani 1 1 d .
C4 C -0.2213(13) -0.0857(11) -1.0444(9) 0.019(2) Uani 1 1 d .
H4 H -0.187119 -0.073162 -1.117421 0.023 Uiso 1 1 calc R
N1 N -0.2745(10) -0.2367(8) -0.8932(8) 0.0131(19) Uani 1 1 d .
N2 N -0.3355(10) -0.2951(9) -0.6757(8) 0.0131(18) Uani 1 1 d .
C10 C -0.2448(12) -0.3819(11) -0.3089(9) 0.022(3) Uani 1 1 d .
H10A H -0.143042 -0.382077 -0.228930 0.034 Uiso 1 1 calc GR
H10B H -0.282696 -0.479381 -0.332491 0.034 Uiso 1 1 calc GR
H10C H -0.330494 -0.327828 -0.291399 0.034 Uiso 1 1 calc GR
C1 C -0.3154(11) -0.1260(11) -0.8347(9) 0.014(2) Uani 1 1 d .
C5 C -0.2271(13) -0.2174(12) -0.9974(10) 0.019(3) Uani 1 1 d .
H5 H -0.197819 -0.296653 -1.037953 0.023 Uiso 1 1 calc R
C3 C -0.2649(12) 0.0319(10) -0.9869(9) 0.022(3) Uani 1 1 d .
H3 H -0.262763 0.124336 -1.020749 0.027 Uiso 1 1 calc R
C8 C -0.5266(11) -0.2932(11) -0.5527(9) 0.016(2) Uani 1 1 d .
H8A H -0.551795 -0.342396 -0.481680 0.019 Uiso 1 1 calc R
H8B H -0.526570 -0.189848 -0.537848 0.019 Uiso 1 1 calc R
C12 C -0.0553(11) -0.3856(10) -0.4326(9) 0.023(3) Uani 1 1 d .
H12A H 0.038858 -0.372323 -0.348334 0.034 Uiso 1 1 calc GR
H12B H -0.030035 -0.342865 -0.505357 0.034 Uiso 1 1 calc GR
H12C H -0.076310 -0.486985 -0.449761 0.034 Uiso 1 1 calc GR
C9 C -0.2107(13) -0.3139(11) -0.4238(10) 0.019(2) Uani 1 1 d .
C7 C -0.3594(12) -0.3422(10) -0.5547(9) 0.016(2) Uani 1 1 d .
H7 H -0.367911 -0.447629 -0.562347 0.019 Uiso 1 1 calc R
C2 C -0.3113(11) 0.0104(11) -0.8792(10) 0.019(2) Uani 1 1 d .
H2 H -0.339792 0.088272 -0.836516 0.022 Uiso 1 1 calc R

loop_
_atom_site_aniso_label
_atom_site_aniso_U_11
_atom_site_aniso_U_22
_atom_site_aniso_U_33
_atom_site_aniso_U_23
_atom_site_aniso_U_13
_atom_site_aniso_U_12
Au1 0.01682(19) 0.01348(18) 0.01301(17) -0.0004(2) 0.00875(13) 0.0014(2)
O4 0.020(5) 0.039(6) 0.030(5) -0.013(4) 0.015(4) -0.002(4)
O2 0.011(4) 0.028(4) 0.018(4) -0.004(3) 0.006(3) 0.002(3)
Br2 0.0337(8) 0.0156(6) 0.0250(6) 0.0020(5) 0.0180(6) 0.0009(6)
O3 0.017(4) 0.050(6) 0.029(5) -0.017(4) 0.000(4) 0.000(4)
O1 0.034(5) 0.018(4) 0.020(4) -0.001(3) 0.016(3) 0.009(4)
N3 0.013(5) 0.023(5) 0.024(5) 0.000(4) 0.005(4) -0.004(4)
C11 0.031(8) 0.021(7) 0.027(7) -0.007(5) 0.015(6) 0.004(6)
Br1 0.0308(7) 0.0199(6) 0.0219(6) -0.0042(5) 0.0159(5) 0.0012(5)
C6 0.020(7) 0.014(6) 0.014(5) -0.003(5) 0.007(5) -0.003(5)
C4 0.028(7) 0.020(6) 0.012(5) 0.001(4) 0.011(5) 0.004(5)
N1 0.012(5) 0.014(5) 0.015(5) -0.003(4) 0.007(4) 0.001(4)
N2 0.015(5) 0.006(5) 0.018(4) -0.001(4) 0.007(4) -0.002(4)
C10 0.022(6) 0.034(7) 0.012(5) 0.000(4) 0.007(5) 0.000(5)
C1 0.008(6) 0.018(5) 0.014(5) 0.001(4) 0.001(4) -0.004(4)
C5 0.021(6) 0.026(6) 0.009(5) -0.001(5) 0.004(5) -0.001(5)
C3 0.024(6) 0.012(7) 0.028(6) 0.002(4) 0.007(5) -0.002(4)
C8 0.010(6) 0.022(6) 0.018(5) -0.006(4) 0.008(5) -0.003(5)
C12 0.020(6) 0.025(7) 0.023(6) 0.003(4) 0.009(5) 0.004(5)
C9 0.020(6) 0.024(6) 0.016(6) -0.003(4) 0.009(5) 0.002(5)
C7 0.028(6) 0.011(5) 0.014(5) 0.000(4) 0.014(5) -0.001(4)
C2 0.018(6) 0.020(5) 0.021(6) -0.006(4) 0.011(5) -0.001(5)

loop_
_atom_type_symbol
_atom_type_description
_atom_type_scat_dispersion_real
_atom_type_scat_dispersion_imag
_atom_type_scat_source
C C 0.0033 0.0016 'International Tables Vol C Tables 4.2.6.8 and 6.1.1.4'
Au Au -2.0133 8.8022 'International Tables Vol C Tables 4.2.6.8 and 6.1.1.4'
Br Br -0.2901 2.4595 'International Tables Vol C Tables 4.2.6.8 and 6.1.1.4'
N N 0.0061 0.0033 'International Tables Vol C Tables 4.2.6.8 and 6.1.1.4'
O O 0.0106 0.0060 'International Tables Vol C Tables 4.2.6.8 and 6.1.1.4'
H H 0.0000 0.0000 'International Tables Vol C Tables 4.2.6.8 and 6.1.1.4'

loop_
_geom_angle_atom_site_label_1
_geom_angle_atom_site_label_2
_geom_angle_atom_site_label_3
_geom_angle
Br2 Au1 Br1 87.28(4)
N1 Au1 Br2 175.9(2)
N1 Au1 Br1 95.0(2)
N2 Au1 Br2 96.5(2)
N2 Au1 Br1 176.1(2)
N2 Au1 N1 81.3(3)
N3 O2 C8 114.0(7)
O4 N3 O2 118.6(9)
O3 N3 O4 128.2(9)
O3 N3 O2 113.2(8)
O1 C6 N2 126.3(10)
O1 C6 C1 120.4(9)
N2 C6 C1 113.3(8)
C5 C4 C3 120.7(9)
C1 N1 Au1 113.3(6)
C1 N1 C5 120.5(9)
C5 N1 Au1 126.2(7)
C6 N2 Au1 113.7(6)
C6 N2 C7 121.0(8)
C7 N2 Au1 124.9(6)
N1 C1 C6 117.2(8)
N1 C1 C2 121.2(8)
C2 C1 C6 121.6(9)
N1 C5 C4 120.3(10)
C2 C3 C4 118.2(9)
O2 C8 C7 104.3(7)
C11 C9 C12 108.3(8)
C10 C9 C11 109.2(8)
C10 C9 C12 107.9(8)
C10 C9 C7 108.8(8)
C7 C9 C11 113.7(9)
C7 C9 C12 108.7(8)
N2 C7 C8 111.9(8)
N2 C7 C9 114.5(8)
C8 C7 C9 114.1(8)
C1 C2 C3 119.0(9)

loop_
_geom_bond_atom_site_label_1
_geom_bond_atom_site_label_2
_geom_bond_distance
Au1 Br2 2.3902(12)
Au1 Br1 2.4238(11)
Au1 N1 2.041(8)
Au1 N2 2.040(8)
O4 N3 1.198(10)
O2 N3 1.382(10)
O2 C8 1.461(10)
O3 N3 1.191(10)
O1 C6 1.220(12)
C11 C9 1.547(14)
C6 N2 1.375(12)
C6 C1 1.500(13)
C4 C5 1.353(14)
C4 C3 1.394(13)
N1 C1 1.339(12)
N1 C5 1.351(12)
N2 C7 1.469(11)
C10 C9 1.524(13)
C1 C2 1.381(13)
C3 C2 1.384(13)
C8 C7 1.537(13)
C12 C9 1.549(13)
C9 C7 1.543(13)

loop_
_geom_hbond_atom_site_label_D
_geom_hbond_atom_site_label_H
_geom_hbond_atom_site_label_A
_geom_hbond_distance_DH
_geom_hbond_distance_HA
_geom_hbond_distance_DA
_geom_hbond_angle_DHA
_geom_hbond_site_symmetry_A
_geom_hbond_publ_flag
C4 H4 O3 0.95 2.65 3.285(12) 124.9 2_453 yes
C5 H5 Br1 0.95 2.71 3.330(11) 123.1 . yes
C12 H12B O4 0.98 2.57 3.481(12) 154.3 1_655 yes
C7 H7 Br2 1.00 2.55 3.366(9) 138.8 . yes
